data_4076057
loop_
_publ_author_name
'Paul, Fr\'ed\'eric'
'Toupet, Loic'
'Th\'epot, Jean-Yves'
'Costuas, Karine'
'Halet, Jean-Fran\,cois'
'Lapinte, Claude'

_publ_section_title
;
 Electron-Rich Piano-Stool Iron \s-Acetylides. Electronic Structures of
 Arylalkynyl Iron(III) Radical Cations
;
_journal_coden_ASTM ORGND7
_journal_issue 22
_journal_name_full Organometallics
_journal_page_first 5464
_journal_page_last 5478
_journal_paper_doi 10.1021/om0505108
_journal_volume 24
_journal_year 2005
_chemical_formula_sum 'C45 H47 Cl2 F6 Fe N P3'
_chemical_formula_weight 935.50
_space_group_IT_number 14
_symmetry_cell_setting monoclinic
_symmetry_space_group_name_Hall '-P 2yn'
_symmetry_space_group_name_H-M 'P 1 21/n 1'
_atom_sites_solution_hydrogens geom
_atom_sites_solution_primary direct
_atom_sites_solution_secondary difmap
_audit_creation_method SHELXL-97
_cell_angle_alpha 90.00
_cell_angle_beta 105.9340(10)
_cell_angle_gamma 90.00
_cell_formula_units_Z 4
_cell_length_a 13.0259(2)
_cell_length_b 15.1369(3)
_cell_length_c 23.4141(5)
_cell_measurement_temperature 293(2)
_cell_volume 4439.22(15)
_computing_structure_refinement 'SHELXL-97 (Sheldrick, 1997)'
_computing_structure_solution 'SHELXS-97 (Sheldrick, 1990)'
_diffrn_ambient_temperature 293(2)
_diffrn_measured_fraction_theta_full 0.999
_diffrn_measured_fraction_theta_max 0.999
_diffrn_radiation_monochromator graphite
_diffrn_radiation_source 'fine-focus sealed tube'
_diffrn_radiation_type MoK\a
_diffrn_radiation_wavelength 0.71069
_diffrn_reflns_av_R_equivalents 0.0000
_diffrn_reflns_av_sigmaI/netI 0.0747
_diffrn_reflns_limit_h_max 16
_diffrn_reflns_limit_h_min 0
_diffrn_reflns_limit_k_max 19
_diffrn_reflns_limit_k_min 0
_diffrn_reflns_limit_l_max 29
_diffrn_reflns_limit_l_min -30
_diffrn_reflns_number 10175
_diffrn_reflns_theta_full 27.48
_diffrn_reflns_theta_max 27.48
_diffrn_reflns_theta_min 1.62
_exptl_absorpt_coefficient_mu 0.626
_exptl_crystal_colour red
_exptl_crystal_density_diffrn 1.400
_exptl_crystal_density_method 'not measured'
_exptl_crystal_description plate
_exptl_crystal_F_000 1932
_exptl_crystal_size_max 0.30
_exptl_crystal_size_mid 0.30
_exptl_crystal_size_min 0.12
_refine_diff_density_max 1.850
_refine_diff_density_min -0.871
_refine_diff_density_rms 0.106
_refine_ls_extinction_method none
_refine_ls_goodness_of_fit_ref 1.042
_refine_ls_hydrogen_treatment mixed
_refine_ls_matrix_type full
_refine_ls_number_parameters 529
_refine_ls_number_reflns 10175
_refine_ls_number_restraints 0
_refine_ls_restrained_S_all 1.042
_refine_ls_R_factor_all 0.1211
_refine_ls_R_factor_gt 0.0712
_refine_ls_shift/su_max 0.001
_refine_ls_shift/su_mean 0.000
_refine_ls_structure_factor_coef Fsqd
_refine_ls_weighting_details 'calc w=1/[\s^2^(Fo^2^)+(0.1120P)^2^+5.9585P] where P=(Fo^2^+2Fc^2^)/3'
_refine_ls_weighting_scheme calc
_refine_ls_wR_factor_gt 0.1840
_refine_ls_wR_factor_ref 0.2158
_reflns_number_gt 6523
_reflns_number_total 10175
_reflns_threshold_expression >2sigma(I)
_cod_data_source_file om0505108si20050621_124205.cif
_cod_data_source_block fp212nh2
_cod_depositor_comments
;
The following automatic conversions were performed:

'_symmetry_cell_setting' value 'Monoclinic' changed to 'monoclinic'
according to /home/saulius/struct/CIF-dictionaries/cif_core.dic
dictionary named 'cif_core.dic' version 2.4.1 from 2010-06-29.

Automatic conversion script
Id: cif_fix_values 1715 2011-07-08 13:25:40Z adriana 
;
_cod_original_sg_symbol_H-M P21/n
_cod_database_code 4076057

loop_
_symmetry_equiv_pos_as_xyz
'x, y, z'
'-x+1/2, y+1/2, -z+1/2'
'-x, -y, -z'
'x-1/2, -y-1/2, z-1/2'

loop_
_atom_site_label
_atom_site_type_symbol
_atom_site_fract_x
_atom_site_fract_y
_atom_site_fract_z
_atom_site_U_iso_or_equiv
_atom_site_adp_type
_atom_site_occupancy
_atom_site_symmetry_multiplicity
_atom_site_calc_flag
_atom_site_refinement_flags
C45 C 0.9455(6) 0.2932(4) 0.5831(3) 0.0661(17) Uani 1 1 d .
H45A H 0.9270 0.3177 0.6173 0.079 Uiso 1 1 calc R
H45B H 0.8815 0.2927 0.5500 0.079 Uiso 1 1 calc R
Cl1 Cl 1.04130(12) 0.36047(9) 0.56541(6) 0.0580(4) Uani 1 1 d .
Cl2 Cl 0.98972(17) 0.18650(15) 0.59875(13) 0.1154(10) Uani 1 1 d .
P3 P 0.64823(12) 0.27552(8) 0.42777(6) 0.0406(3) Uani 1 1 d .
F1 F 0.5536(4) 0.2108(4) 0.4151(2) 0.127(2) Uani 1 1 d .
F2 F 0.7579(3) 0.3328(3) 0.44375(17) 0.0750(11) Uani 1 1 d .
F3 F 0.7137(4) 0.1950(3) 0.4135(3) 0.1047(16) Uani 1 1 d .
F4 F 0.6807(4) 0.2453(3) 0.49597(17) 0.1006(16) Uani 1 1 d .
F5 F 0.5948(4) 0.3597(3) 0.4445(2) 0.1033(16) Uani 1 1 d .
F6 F 0.6287(4) 0.3033(3) 0.36158(15) 0.0973(16) Uani 1 1 d .
Fe1 Fe 0.96970(5) 0.28896(4) 0.28318(2) 0.02329(17) Uani 1 1 d .
P1 P 0.99873(9) 0.28982(7) 0.19279(4) 0.0243(2) Uani 1 1 d .
P2 P 1.09808(8) 0.39147(7) 0.30547(4) 0.0238(2) Uani 1 1 d .
N1 N 1.4376(4) -0.1005(3) 0.45995(18) 0.0402(9) Uani 1 1 d .
H1A H 1.405(5) -0.141(4) 0.474(2) 0.050 Uiso 1 1 d .
H1B H 1.510(5) -0.079(3) 0.470(2) 0.050 Uiso 1 1 d .
C1 C 0.9055(4) 0.2712(3) 0.35710(18) 0.0302(9) Uani 1 1 d .
C2 C 0.8709(3) 0.2013(3) 0.31576(19) 0.0287(9) Uani 1 1 d .
C3 C 0.8116(3) 0.2375(3) 0.26063(19) 0.0311(9) Uani 1 1 d .
C4 C 0.8054(3) 0.3310(3) 0.26815(19) 0.0294(9) Uani 1 1 d .
C5 C 0.8627(4) 0.3514(3) 0.32808(19) 0.0310(9) Uani 1 1 d .
C6 C 0.9707(4) 0.2600(4) 0.4197(2) 0.0454(12) Uani 1 1 d .
H6A H 0.9833 0.3167 0.4387 0.068 Uiso 1 1 calc R
H6B H 1.0376 0.2330 0.4203 0.068 Uiso 1 1 calc R
H6C H 0.9330 0.2231 0.4405 0.068 Uiso 1 1 calc R
C7 C 0.8868(4) 0.1047(3) 0.3309(2) 0.0411(11) Uani 1 1 d .
H7A H 0.9302 0.0984 0.3711 0.062 Uiso 1 1 calc R
H7B H 0.9216 0.0768 0.3045 0.062 Uiso 1 1 calc R
H7C H 0.8187 0.0773 0.3269 0.062 Uiso 1 1 calc R
C8 C 0.7498(4) 0.1869(4) 0.2069(2) 0.0456(12) Uani 1 1 d .
H8A H 0.7171 0.2276 0.1758 0.068 Uiso 1 1 calc R
H8B H 0.6954 0.1524 0.2170 0.068 Uiso 1 1 calc R
H8C H 0.7972 0.1485 0.1937 0.068 Uiso 1 1 calc R
C9 C 0.7341(4) 0.3925(3) 0.2254(2) 0.0465(13) Uani 1 1 d .
H9A H 0.7058 0.3630 0.1881 0.070 Uiso 1 1 calc R
H9B H 0.7740 0.4434 0.2197 0.070 Uiso 1 1 calc R
H9C H 0.6764 0.4106 0.2410 0.070 Uiso 1 1 calc R
C10 C 0.8637(4) 0.4387(3) 0.3580(2) 0.0456(12) Uani 1 1 d .
H10A H 0.9078 0.4349 0.3982 0.068 Uiso 1 1 calc R
H10B H 0.7923 0.4543 0.3580 0.068 Uiso 1 1 calc R
H10C H 0.8919 0.4829 0.3371 0.068 Uiso 1 1 calc R
C11 C 1.1217(3) 0.3539(3) 0.19684(17) 0.0286(9) Uani 1 1 d .
H11A H 1.1623 0.3252 0.1731 0.034 Uiso 1 1 calc R
H11B H 1.1028 0.4127 0.1809 0.034 Uiso 1 1 calc R
C12 C 1.1900(3) 0.3607(3) 0.26156(17) 0.0272(9) Uani 1 1 d .
H12A H 1.2450 0.4052 0.2654 0.033 Uiso 1 1 calc R
H12B H 1.2239 0.3045 0.2750 0.033 Uiso 1 1 calc R
C13 C 0.8983(3) 0.3371(3) 0.12932(17) 0.0276(9) Uani 1 1 d .
C14 C 0.8266(4) 0.2820(3) 0.08956(19) 0.0325(10) Uani 1 1 d .
H14 H 0.8326 0.2210 0.0941 0.039 Uiso 1 1 calc R
C15 C 0.7460(4) 0.3179(3) 0.0431(2) 0.0397(11) Uani 1 1 d .
H15 H 0.6989 0.2807 0.0169 0.048 Uiso 1 1 calc R
C16 C 0.7360(4) 0.4086(3) 0.0361(2) 0.0412(11) Uani 1 1 d .
H16 H 0.6818 0.4325 0.0055 0.049 Uiso 1 1 calc R
C17 C 0.8079(4) 0.4636(3) 0.0752(2) 0.0374(11) Uani 1 1 d .
H17 H 0.8024 0.5245 0.0703 0.045 Uiso 1 1 calc R
C18 C 0.8869(4) 0.4283(3) 0.12101(18) 0.0315(9) Uani 1 1 d .
H18 H 0.9339 0.4659 0.1470 0.038 Uiso 1 1 calc R
C19 C 1.0235(3) 0.1822(3) 0.16311(19) 0.0299(9) Uani 1 1 d .
C20 C 1.0607(4) 0.1793(3) 0.11264(19) 0.0339(10) Uani 1 1 d .
H20 H 1.0753 0.2316 0.0955 0.041 Uiso 1 1 calc R
C21 C 1.0762(4) 0.0983(3) 0.0879(2) 0.0385(11) Uani 1 1 d .
H21 H 1.1032 0.0968 0.0550 0.046 Uiso 1 1 calc R
C22 C 1.0520(4) 0.0208(3) 0.1117(2) 0.0411(12) Uani 1 1 d .
H22 H 1.0602 -0.0330 0.0942 0.049 Uiso 1 1 calc R
C23 C 1.0151(4) 0.0233(3) 0.1620(2) 0.0414(11) Uani 1 1 d .
H23 H 0.9995 -0.0292 0.1785 0.050 Uiso 1 1 calc R
C24 C 1.0011(4) 0.1039(3) 0.1878(2) 0.0357(10) Uani 1 1 d .
H24 H 0.9768 0.1050 0.2216 0.043 Uiso 1 1 calc R
C25 C 1.0758(3) 0.5084(3) 0.28443(17) 0.0249(8) Uani 1 1 d .
C26 C 0.9777(3) 0.5388(3) 0.25065(18) 0.0302(9) Uani 1 1 d .
H26 H 0.9192 0.5010 0.2419 0.036 Uiso 1 1 calc R
C27 C 0.9656(4) 0.6249(3) 0.2296(2) 0.0372(11) Uani 1 1 d .
H27 H 0.8995 0.6439 0.2063 0.045 Uiso 1 1 calc R
C28 C 1.0506(4) 0.6824(3) 0.2431(2) 0.0396(11) Uani 1 1 d .
H28 H 1.0419 0.7402 0.2292 0.048 Uiso 1 1 calc R
C29 C 1.1496(4) 0.6535(3) 0.2777(2) 0.0398(11) Uani 1 1 d .
H29 H 1.2072 0.6922 0.2874 0.048 Uiso 1 1 calc R
C30 C 1.1621(4) 0.5667(3) 0.29787(19) 0.0330(10) Uani 1 1 d .
H30 H 1.2286 0.5474 0.3205 0.040 Uiso 1 1 calc R
C31 C 1.1784(3) 0.4003(3) 0.38232(17) 0.0264(8) Uani 1 1 d .
C32 C 1.2648(4) 0.3444(3) 0.40598(19) 0.0303(9) Uani 1 1 d .
H32 H 1.2819 0.3003 0.3825 0.036 Uiso 1 1 calc R
C33 C 1.3254(4) 0.3545(3) 0.46431(19) 0.0391(11) Uani 1 1 d .
H33 H 1.3841 0.3182 0.4797 0.047 Uiso 1 1 calc R
C34 C 1.2983(4) 0.4189(3) 0.4998(2) 0.0396(11) Uani 1 1 d .
H34 H 1.3388 0.4254 0.5391 0.048 Uiso 1 1 calc R
C35 C 1.2129(4) 0.4726(3) 0.47761(19) 0.0370(11) Uani 1 1 d .
H35 H 1.1947 0.5151 0.5018 0.044 Uiso 1 1 calc R
C36 C 1.1527(4) 0.4640(3) 0.41896(19) 0.0341(10) Uani 1 1 d .
H36 H 1.0946 0.5012 0.4040 0.041 Uiso 1 1 calc R
C37 C 1.0809(3) 0.2087(3) 0.31051(18) 0.0276(9) Uani 1 1 d .
C38 C 1.1469(3) 0.1529(3) 0.33343(19) 0.0298(9) Uani 1 1 d .
C39 C 1.2215(4) 0.0872(3) 0.36357(19) 0.0317(9) Uani 1 1 d .
C40 C 1.1861(4) 0.0079(3) 0.3831(2) 0.0348(10) Uani 1 1 d .
H40 H 1.1132 -0.0033 0.3745 0.042 Uiso 1 1 calc R
C41 C 1.2575(4) -0.0534(3) 0.4149(2) 0.0354(10) Uani 1 1 d .
H41 H 1.2319 -0.1057 0.4268 0.042 Uiso 1 1 calc R
C42 C 1.3667(4) -0.0387(3) 0.42940(19) 0.0329(10) Uani 1 1 d .
C43 C 1.4029(4) 0.0406(3) 0.40897(19) 0.0326(10) Uani 1 1 d .
H43 H 1.4758 0.0515 0.4172 0.039 Uiso 1 1 calc R
C44 C 1.3325(4) 0.1006(3) 0.37763(19) 0.0320(10) Uani 1 1 d .
H44 H 1.3583 0.1523 0.3650 0.038 Uiso 1 1 calc R

loop_
_atom_site_aniso_label
_atom_site_aniso_U_11
_atom_site_aniso_U_22
_atom_site_aniso_U_33
_atom_site_aniso_U_23
_atom_site_aniso_U_13
_atom_site_aniso_U_12
C45 0.068(4) 0.078(4) 0.053(4) 0.002(3) 0.017(3) 0.011(3)
Cl1 0.0611(9) 0.0517(8) 0.0546(8) -0.0139(6) 0.0051(7) 0.0021(6)
Cl2 0.0613(12) 0.0805(13) 0.179(2) 0.0478(14) -0.0097(14) -0.0159(10)
P3 0.0495(8) 0.0346(6) 0.0402(7) 0.0022(5) 0.0164(6) -0.0040(5)
F1 0.105(4) 0.171(5) 0.085(3) 0.021(3) -0.007(3) -0.102(4)
F2 0.079(3) 0.078(2) 0.073(2) -0.0164(19) 0.030(2) -0.033(2)
F3 0.111(4) 0.058(2) 0.147(4) -0.023(3) 0.039(3) 0.011(2)
F4 0.144(4) 0.088(3) 0.058(2) 0.019(2) 0.008(3) -0.045(3)
F5 0.106(4) 0.097(3) 0.095(3) -0.011(3) 0.007(3) 0.050(3)
F6 0.151(4) 0.090(3) 0.0373(18) 0.0040(18) 0.003(2) -0.058(3)
Fe1 0.0234(3) 0.0240(3) 0.0206(3) 0.0000(2) 0.0028(2) -0.0007(2)
P1 0.0255(5) 0.0253(5) 0.0203(5) -0.0013(4) 0.0030(4) -0.0002(4)
P2 0.0222(5) 0.0250(5) 0.0215(5) -0.0002(4) 0.0017(4) -0.0005(4)
N1 0.041(2) 0.041(2) 0.039(2) 0.0137(18) 0.0114(19) 0.0064(19)
C1 0.031(2) 0.039(2) 0.023(2) 0.0008(17) 0.0108(18) -0.0004(18)
C2 0.025(2) 0.028(2) 0.033(2) 0.0007(17) 0.0076(18) -0.0048(16)
C3 0.023(2) 0.041(2) 0.028(2) 0.0021(18) 0.0058(17) -0.0080(18)
C4 0.025(2) 0.031(2) 0.035(2) 0.0062(17) 0.0114(18) 0.0021(17)
C5 0.030(2) 0.032(2) 0.034(2) -0.0034(18) 0.0141(19) -0.0021(18)
C6 0.043(3) 0.068(3) 0.024(2) 0.003(2) 0.006(2) -0.006(2)
C7 0.042(3) 0.034(2) 0.047(3) 0.008(2) 0.012(2) -0.004(2)
C8 0.037(3) 0.064(3) 0.034(2) -0.010(2) 0.007(2) -0.018(2)
C9 0.026(2) 0.056(3) 0.056(3) 0.019(3) 0.007(2) 0.012(2)
C10 0.053(3) 0.039(3) 0.054(3) -0.013(2) 0.030(3) -0.007(2)
C11 0.029(2) 0.032(2) 0.0236(19) -0.0002(16) 0.0047(17) -0.0003(17)
C12 0.026(2) 0.028(2) 0.026(2) -0.0001(16) 0.0044(17) -0.0011(16)
C13 0.028(2) 0.032(2) 0.0211(19) -0.0019(16) 0.0037(17) -0.0014(17)
C14 0.035(2) 0.030(2) 0.029(2) -0.0006(17) 0.0029(19) -0.0007(18)
C15 0.036(3) 0.048(3) 0.028(2) -0.004(2) -0.004(2) -0.002(2)
C16 0.036(3) 0.048(3) 0.035(2) 0.009(2) 0.002(2) 0.004(2)
C17 0.040(3) 0.033(2) 0.039(2) 0.0072(19) 0.011(2) 0.005(2)
C18 0.034(2) 0.033(2) 0.026(2) -0.0018(17) 0.0054(18) 0.0002(18)
C19 0.027(2) 0.029(2) 0.030(2) -0.0014(17) 0.0026(18) 0.0022(17)
C20 0.032(2) 0.036(2) 0.032(2) -0.0051(18) 0.0051(19) 0.0023(19)
C21 0.032(3) 0.047(3) 0.033(2) -0.008(2) 0.0017(19) 0.008(2)
C22 0.035(3) 0.035(2) 0.046(3) -0.017(2) -0.001(2) 0.009(2)
C23 0.040(3) 0.030(2) 0.049(3) -0.003(2) 0.002(2) 0.001(2)
C24 0.037(3) 0.035(2) 0.032(2) -0.0008(18) 0.004(2) -0.0037(19)
C25 0.028(2) 0.0236(19) 0.0229(19) -0.0021(15) 0.0064(16) -0.0012(16)
C26 0.028(2) 0.037(2) 0.026(2) 0.0013(17) 0.0078(18) 0.0007(18)
C27 0.037(3) 0.040(2) 0.035(2) 0.0100(19) 0.011(2) 0.011(2)
C28 0.053(3) 0.026(2) 0.040(3) 0.0054(19) 0.014(2) 0.005(2)
C29 0.050(3) 0.029(2) 0.038(2) -0.0002(19) 0.007(2) -0.007(2)
C30 0.032(2) 0.032(2) 0.031(2) 0.0007(18) 0.0015(19) -0.0027(18)
C31 0.025(2) 0.030(2) 0.0221(19) 0.0008(16) 0.0022(16) -0.0037(16)
C32 0.032(2) 0.029(2) 0.028(2) 0.0030(17) 0.0042(18) 0.0030(17)
C33 0.037(3) 0.044(3) 0.029(2) 0.009(2) -0.003(2) -0.002(2)
C34 0.041(3) 0.044(3) 0.026(2) 0.0048(19) -0.004(2) -0.011(2)
C35 0.045(3) 0.033(2) 0.030(2) -0.0067(18) 0.005(2) -0.008(2)
C36 0.036(3) 0.034(2) 0.029(2) -0.0002(18) 0.0030(19) 0.0008(19)
C37 0.028(2) 0.026(2) 0.027(2) -0.0007(16) 0.0039(17) -0.0078(17)
C38 0.027(2) 0.027(2) 0.032(2) -0.0003(17) 0.0036(18) -0.0027(17)
C39 0.034(2) 0.031(2) 0.027(2) 0.0015(17) 0.0028(18) 0.0010(18)
C40 0.033(2) 0.030(2) 0.039(2) 0.0024(19) 0.006(2) 0.0000(18)
C41 0.039(3) 0.029(2) 0.039(2) 0.0036(18) 0.013(2) -0.0003(19)
C42 0.033(2) 0.034(2) 0.030(2) -0.0014(18) 0.0069(19) 0.0072(18)
C43 0.033(2) 0.034(2) 0.031(2) -0.0003(18) 0.0084(19) 0.0006(18)
C44 0.041(3) 0.025(2) 0.032(2) 0.0012(17) 0.016(2) -0.0017(18)

loop_
_atom_type_symbol
_atom_type_description
_atom_type_scat_dispersion_real
_atom_type_scat_dispersion_imag
_atom_type_scat_source
C C 0.0033 0.0016 'International Tables Vol C Tables 4.2.6.8 and 6.1.1.4'
H H 0.0000 0.0000 'International Tables Vol C Tables 4.2.6.8 and 6.1.1.4'
N N 0.0061 0.0033 'International Tables Vol C Tables 4.2.6.8 and 6.1.1.4'
F F 0.0171 0.0103 'International Tables Vol C Tables 4.2.6.8 and 6.1.1.4'
P P 0.1023 0.0942 'International Tables Vol C Tables 4.2.6.8 and 6.1.1.4'
Fe Fe 0.3463 0.8444 'International Tables Vol C Tables 4.2.6.8 and 6.1.1.4'
Cl Cl 0.1484 0.1585 'International Tables Vol C Tables 4.2.6.8 and 6.1.1.4'

loop_
_geom_angle_atom_site_label_1
_geom_angle_atom_site_label_2
_geom_angle_atom_site_label_3
_geom_angle
Cl2 C45 Cl1 112.3(4)
Cl2 C45 H45A 109.1
Cl1 C45 H45A 109.1
Cl2 C45 H45B 109.1
Cl1 C45 H45B 109.1
H45A C45 H45B 107.9
F1 P3 F5 100.4(4)
F1 P3 F6 94.4(2)
F5 P3 F6 93.9(3)
F1 P3 F3 85.3(3)
F5 P3 F3 174.1(3)
F6 P3 F3 87.0(3)
F1 P3 F4 89.3(2)
F5 P3 F4 89.8(3)
F6 P3 F4 174.2(3)
F3 P3 F4 88.9(3)
F1 P3 F2 172.6(3)
F5 P3 F2 86.0(3)
F6 P3 F2 88.7(2)
F3 P3 F2 88.2(2)
F4 P3 F2 87.0(2)
C37 Fe1 C3 117.01(17)
C37 Fe1 C2 87.68(17)
C3 Fe1 C2 38.95(16)
C37 Fe1 C1 94.59(18)
C3 Fe1 C1 65.63(17)
C2 Fe1 C1 38.93(16)
C37 Fe1 C4 152.47(17)
C3 Fe1 C4 38.92(17)
C2 Fe1 C4 64.81(16)
C1 Fe1 C4 65.13(16)
C37 Fe1 C5 131.06(17)
C3 Fe1 C5 64.82(17)
C2 Fe1 C5 64.39(16)
C1 Fe1 C5 38.61(16)
C4 Fe1 C5 38.43(16)
C37 Fe1 P2 84.93(12)
C3 Fe1 P2 157.35(13)
C2 Fe1 P2 146.67(12)
C1 Fe1 P2 109.41(12)
C4 Fe1 P2 118.44(12)
C5 Fe1 P2 97.08(12)
C37 Fe1 P1 90.65(13)
C3 Fe1 P1 99.78(12)
C2 Fe1 P1 127.92(12)
C1 Fe1 P1 165.31(12)
C4 Fe1 P1 105.02(12)
C5 Fe1 P1 138.29(12)
P2 Fe1 P1 84.69(4)
C19 P1 C13 101.54(19)
C19 P1 C11 104.2(2)
C13 P1 C11 104.56(19)
C19 P1 Fe1 116.34(14)
C13 P1 Fe1 119.84(14)
C11 P1 Fe1 108.72(13)
C31 P2 C25 101.50(18)
C31 P2 C12 106.60(19)
C25 P2 C12 99.99(19)
C31 P2 Fe1 118.14(14)
C25 P2 Fe1 123.54(14)
C12 P2 Fe1 104.69(14)
C42 N1 H1A 111(4)
C42 N1 H1B 112(3)
H1A N1 H1B 134(5)
C2 C1 C5 107.4(4)
C2 C1 C6 125.0(4)
C5 C1 C6 127.5(4)
C2 C1 Fe1 70.3(2)
C5 C1 Fe1 72.3(2)
C6 C1 Fe1 124.6(3)
C3 C2 C1 108.9(4)
C3 C2 C7 126.5(4)
C1 C2 C7 124.4(4)
C3 C2 Fe1 70.5(2)
C1 C2 Fe1 70.8(2)
C7 C2 Fe1 129.2(3)
C2 C3 C4 107.7(4)
C2 C3 C8 126.7(4)
C4 C3 C8 124.8(4)
C2 C3 Fe1 70.6(2)
C4 C3 Fe1 72.0(2)
C8 C3 Fe1 130.8(3)
C5 C4 C3 107.6(4)
C5 C4 C9 125.8(4)
C3 C4 C9 125.5(4)
C5 C4 Fe1 71.2(2)
C3 C4 Fe1 69.1(2)
C9 C4 Fe1 134.3(3)
C1 C5 C4 108.3(4)
C1 C5 C10 125.2(4)
C4 C5 C10 125.9(4)
C1 C5 Fe1 69.1(2)
C4 C5 Fe1 70.3(2)
C10 C5 Fe1 133.2(3)
C1 C6 H6A 109.5
C1 C6 H6B 109.5
H6A C6 H6B 109.5
C1 C6 H6C 109.5
H6A C6 H6C 109.5
H6B C6 H6C 109.5
C2 C7 H7A 109.5
C2 C7 H7B 109.5
H7A C7 H7B 109.5
C2 C7 H7C 109.5
H7A C7 H7C 109.5
H7B C7 H7C 109.5
C3 C8 H8A 109.5
C3 C8 H8B 109.5
H8A C8 H8B 109.5
C3 C8 H8C 109.5
H8A C8 H8C 109.5
H8B C8 H8C 109.5
C4 C9 H9A 109.5
C4 C9 H9B 109.5
H9A C9 H9B 109.5
C4 C9 H9C 109.5
H9A C9 H9C 109.5
H9B C9 H9C 109.5
C5 C10 H10A 109.5
C5 C10 H10B 109.5
H10A C10 H10B 109.5
C5 C10 H10C 109.5
H10A C10 H10C 109.5
H10B C10 H10C 109.5
C12 C11 P1 110.1(3)
C12 C11 H11A 109.6
P1 C11 H11A 109.6
C12 C11 H11B 109.6
P1 C11 H11B 109.6
H11A C11 H11B 108.2
C11 C12 P2 106.2(3)
C11 C12 H12A 110.5
P2 C12 H12A 110.5
C11 C12 H12B 110.5
P2 C12 H12B 110.5
H12A C12 H12B 108.7
C18 C13 C14 118.1(4)
C18 C13 P1 121.5(3)
C14 C13 P1 120.3(3)
C15 C14 C13 120.5(4)
C15 C14 H14 119.7
C13 C14 H14 119.7
C16 C15 C14 120.3(4)
C16 C15 H15 119.9
C14 C15 H15 119.9
C15 C16 C17 119.4(4)
C15 C16 H16 120.3
C17 C16 H16 120.3
C18 C17 C16 120.4(4)
C18 C17 H17 119.8
C16 C17 H17 119.8
C17 C18 C13 121.4(4)
C17 C18 H18 119.3
C13 C18 H18 119.3
C24 C19 C20 119.3(4)
C24 C19 P1 121.5(3)
C20 C19 P1 119.1(3)
C21 C20 C19 120.2(4)
C21 C20 H20 119.9
C19 C20 H20 119.9
C22 C21 C20 120.5(5)
C22 C21 H21 119.8
C20 C21 H21 119.8
C21 C22 C23 119.5(4)
C21 C22 H22 120.2
C23 C22 H22 120.2
C22 C23 C24 120.5(5)
C22 C23 H23 119.8
C24 C23 H23 119.8
C19 C24 C23 120.0(4)
C19 C24 H24 120.0
C23 C24 H24 120.0
C26 C25 C30 118.6(4)
C26 C25 P2 121.7(3)
C30 C25 P2 119.3(3)
C25 C26 C27 120.8(4)
C25 C26 H26 119.6
C27 C26 H26 119.6
C28 C27 C26 120.5(4)
C28 C27 H27 119.7
C26 C27 H27 119.7
C27 C28 C29 119.5(4)
C27 C28 H28 120.2
C29 C28 H28 120.2
C30 C29 C28 119.9(4)
C30 C29 H29 120.0
C28 C29 H29 120.0
C29 C30 C25 120.5(4)
C29 C30 H30 119.7
C25 C30 H30 119.7
C36 C31 C32 118.7(4)
C36 C31 P2 119.4(3)
C32 C31 P2 122.0(3)
C33 C32 C31 120.2(4)
C33 C32 H32 119.9
C31 C32 H32 119.9
C32 C33 C34 119.9(4)
C32 C33 H33 120.0
C34 C33 H33 120.0
C35 C34 C33 120.4(4)
C35 C34 H34 119.8
C33 C34 H34 119.8
C34 C35 C36 120.2(4)
C34 C35 H35 119.9
C36 C35 H35 119.9
C35 C36 C31 120.6(4)
C35 C36 H36 119.7
C31 C36 H36 119.7
C38 C37 Fe1 171.9(4)
C37 C38 C39 176.2(5)
C40 C39 C44 117.0(4)
C40 C39 C38 120.9(4)
C44 C39 C38 122.0(4)
C41 C40 C39 121.2(4)
C41 C40 H40 119.4
C39 C40 H40 119.4
C40 C41 C42 121.2(4)
C40 C41 H41 119.4
C42 C41 H41 119.4
N1 C42 C41 121.1(4)
N1 C42 C43 120.9(4)
C41 C42 C43 117.8(4)
C44 C43 C42 120.7(4)
C44 C43 H43 119.6
C42 C43 H43 119.6
C43 C44 C39 122.0(4)
C43 C44 H44 119.0
C39 C44 H44 119.0

loop_
_geom_bond_atom_site_label_1
_geom_bond_atom_site_label_2
_geom_bond_distance
C45 Cl2 1.719(7)
C45 Cl1 1.747(7)
C45 H45A 0.9700
C45 H45B 0.9700
P3 F1 1.539(4)
P3 F5 1.552(4)
P3 F6 1.558(4)
P3 F3 1.575(4)
P3 F4 1.602(4)
P3 F2 1.625(4)
Fe1 C37 1.865(4)
Fe1 C3 2.129(4)
Fe1 C2 2.130(4)
Fe1 C1 2.136(4)
Fe1 C4 2.167(4)
Fe1 C5 2.179(4)
Fe1 P2 2.2355(12)
Fe1 P1 2.2497(11)
P1 C19 1.834(4)
P1 C13 1.834(4)
P1 C11 1.853(4)
P2 C31 1.821(4)
P2 C25 1.839(4)
P2 C12 1.839(4)
N1 C42 1.370(6)
N1 H1A 0.86(6)
N1 H1B 0.97(6)
C1 C2 1.422(6)
C1 C5 1.427(6)
C1 C6 1.489(6)
C2 C3 1.420(6)
C2 C7 1.505(6)
C3 C4 1.431(6)
C3 C8 1.503(6)
C4 C5 1.430(6)
C4 C9 1.490(6)
C5 C10 1.494(6)
C6 H6A 0.9600
C6 H6B 0.9600
C6 H6C 0.9600
C7 H7A 0.9600
C7 H7B 0.9600
C7 H7C 0.9600
C8 H8A 0.9600
C8 H8B 0.9600
C8 H8C 0.9600
C9 H9A 0.9600
C9 H9B 0.9600
C9 H9C 0.9600
C10 H10A 0.9600
C10 H10B 0.9600
C10 H10C 0.9600
C11 C12 1.536(5)
C11 H11A 0.9700
C11 H11B 0.9700
C12 H12A 0.9700
C12 H12B 0.9700
C13 C18 1.396(6)
C13 C14 1.399(6)
C14 C15 1.397(6)
C14 H14 0.9300
C15 C16 1.385(7)
C15 H15 0.9300
C16 C17 1.392(7)
C16 H16 0.9300
C17 C18 1.375(6)
C17 H17 0.9300
C18 H18 0.9300
C19 C24 1.384(6)
C19 C20 1.396(6)
C20 C21 1.395(6)
C20 H20 0.9300
C21 C22 1.371(7)
C21 H21 0.9300
C22 C23 1.390(7)
C22 H22 0.9300
C23 C24 1.396(6)
C23 H23 0.9300
C24 H24 0.9300
C25 C26 1.383(6)
C25 C30 1.396(6)
C26 C27 1.387(6)
C26 H26 0.9300
C27 C28 1.375(7)
C27 H27 0.9300
C28 C29 1.392(7)
C28 H28 0.9300
C29 C30 1.390(6)
C29 H29 0.9300
C30 H30 0.9300
C31 C36 1.391(6)
C31 C32 1.396(6)
C32 C33 1.385(6)
C32 H32 0.9300
C33 C34 1.389(7)
C33 H33 0.9300
C34 C35 1.360(7)
C34 H34 0.9300
C35 C36 1.388(6)
C35 H35 0.9300
C36 H36 0.9300
C37 C38 1.219(6)
C38 C39 1.432(6)
C39 C40 1.407(6)
C39 C44 1.407(6)
C40 C41 1.379(6)
C40 H40 0.9300
C41 C42 1.387(6)
C41 H41 0.9300
C42 C43 1.420(6)
C43 C44 1.355(6)
C43 H43 0.9300
C44 H44 0.9300

loop_
_geom_torsion_atom_site_label_1
_geom_torsion_atom_site_label_2
_geom_torsion_atom_site_label_3
_geom_torsion_atom_site_label_4
_geom_torsion
C37 Fe1 P1 C19 43.05(19)
C3 Fe1 P1 C19 -74.5(2)
C2 Fe1 P1 C19 -44.5(2)
C1 Fe1 P1 C19 -68.0(5)
C4 Fe1 P1 C19 -114.05(19)
C5 Fe1 P1 C19 -137.4(2)
P2 Fe1 P1 C19 127.90(16)
C37 Fe1 P1 C13 165.8(2)
C3 Fe1 P1 C13 48.3(2)
C2 Fe1 P1 C13 78.3(2)
C1 Fe1 P1 C13 54.8(5)
C4 Fe1 P1 C13 8.7(2)
C5 Fe1 P1 C13 -14.6(2)
P2 Fe1 P1 C13 -109.33(16)
C37 Fe1 P1 C11 -74.14(19)
C3 Fe1 P1 C11 168.29(19)
C2 Fe1 P1 C11 -161.7(2)
C1 Fe1 P1 C11 174.8(5)
C4 Fe1 P1 C11 128.76(19)
C5 Fe1 P1 C11 105.4(2)
P2 Fe1 P1 C11 10.70(15)
C37 Fe1 P2 C31 -60.6(2)
C3 Fe1 P2 C31 105.5(3)
C2 Fe1 P2 C31 17.3(3)
C1 Fe1 P2 C31 32.5(2)
C4 Fe1 P2 C31 104.0(2)
C5 Fe1 P2 C31 70.2(2)
P1 Fe1 P2 C31 -151.76(16)
C37 Fe1 P2 C25 170.6(2)
C3 Fe1 P2 C25 -23.2(4)
C2 Fe1 P2 C25 -111.4(3)
C1 Fe1 P2 C25 -96.3(2)
C4 Fe1 P2 C25 -24.7(2)
C5 Fe1 P2 C25 -58.6(2)
P1 Fe1 P2 C25 79.49(16)
C37 Fe1 P2 C12 57.73(19)
C3 Fe1 P2 C12 -136.1(3)
C2 Fe1 P2 C12 135.7(2)
C1 Fe1 P2 C12 150.83(18)
C4 Fe1 P2 C12 -137.61(18)
C5 Fe1 P2 C12 -171.46(18)
P1 Fe1 P2 C12 -33.39(14)
C37 Fe1 C1 C2 -80.6(3)
C3 Fe1 C1 C2 37.1(3)
C4 Fe1 C1 C2 80.1(3)
C5 Fe1 C1 C2 116.6(4)
P2 Fe1 C1 C2 -166.8(2)
P1 Fe1 C1 C2 30.0(6)
C37 Fe1 C1 C5 162.8(3)
C3 Fe1 C1 C5 -79.6(3)
C2 Fe1 C1 C5 -116.6(4)
C4 Fe1 C1 C5 -36.6(2)
P2 Fe1 C1 C5 76.6(2)
P1 Fe1 C1 C5 -86.6(5)
C37 Fe1 C1 C6 39.0(4)
C3 Fe1 C1 C6 156.7(5)
C2 Fe1 C1 C6 119.6(5)
C4 Fe1 C1 C6 -160.4(5)
C5 Fe1 C1 C6 -123.8(5)
P2 Fe1 C1 C6 -47.2(4)
P1 Fe1 C1 C6 149.6(4)
C5 C1 C2 C3 2.8(5)
C6 C1 C2 C3 -179.5(4)
Fe1 C1 C2 C3 -60.4(3)
C5 C1 C2 C7 -171.8(4)
C6 C1 C2 C7 5.8(7)
Fe1 C1 C2 C7 124.9(4)
C5 C1 C2 Fe1 63.2(3)
C6 C1 C2 Fe1 -119.1(5)
C37 Fe1 C2 C3 -140.6(3)
C1 Fe1 C2 C3 119.1(4)
C4 Fe1 C2 C3 38.2(3)
C5 Fe1 C2 C3 80.9(3)
P2 Fe1 C2 C3 142.2(2)
P1 Fe1 C2 C3 -51.6(3)
C37 Fe1 C2 C1 100.2(3)
C3 Fe1 C2 C1 -119.1(4)
C4 Fe1 C2 C1 -80.9(3)
C5 Fe1 C2 C1 -38.2(3)
P2 Fe1 C2 C1 23.1(4)
P1 Fe1 C2 C1 -170.8(2)
C37 Fe1 C2 C7 -19.0(4)
C3 Fe1 C2 C7 121.6(5)
C1 Fe1 C2 C7 -119.2(5)
C4 Fe1 C2 C7 159.8(5)
C5 Fe1 C2 C7 -157.4(5)
P2 Fe1 C2 C7 -96.1(4)
P1 Fe1 C2 C7 70.0(4)
C1 C2 C3 C4 -2.2(5)
C7 C2 C3 C4 172.3(4)
Fe1 C2 C3 C4 -62.8(3)
C1 C2 C3 C8 -172.4(4)
C7 C2 C3 C8 2.1(7)
Fe1 C2 C3 C8 127.0(5)
C1 C2 C3 Fe1 60.6(3)
C7 C2 C3 Fe1 -124.9(5)
C37 Fe1 C3 C2 45.4(3)
C1 Fe1 C3 C2 -37.0(2)
C4 Fe1 C3 C2 -117.0(4)
C5 Fe1 C3 C2 -79.7(3)
P2 Fe1 C3 C2 -119.1(3)
P1 Fe1 C3 C2 141.1(2)
C37 Fe1 C3 C4 162.4(2)
C2 Fe1 C3 C4 117.0(4)
C1 Fe1 C3 C4 80.0(3)
C5 Fe1 C3 C4 37.3(2)
P2 Fe1 C3 C4 -2.1(5)
P1 Fe1 C3 C4 -101.8(2)
C37 Fe1 C3 C8 -76.8(5)
C2 Fe1 C3 C8 -122.2(6)
C1 Fe1 C3 C8 -159.2(5)
C4 Fe1 C3 C8 120.8(5)
C5 Fe1 C3 C8 158.1(5)
P2 Fe1 C3 C8 118.7(5)
P1 Fe1 C3 C8 19.0(5)
C2 C3 C4 C5 0.7(5)
C8 C3 C4 C5 171.2(4)
Fe1 C3 C4 C5 -61.2(3)
C2 C3 C4 C9 -167.8(4)
C8 C3 C4 C9 2.6(7)
Fe1 C3 C4 C9 130.3(4)
C2 C3 C4 Fe1 61.9(3)
C8 C3 C4 Fe1 -127.6(5)
C37 Fe1 C4 C5 82.4(4)
C3 Fe1 C4 C5 118.1(3)
C2 Fe1 C4 C5 79.9(3)
C1 Fe1 C4 C5 36.7(2)
P2 Fe1 C4 C5 -62.8(3)
P1 Fe1 C4 C5 -154.9(2)
C37 Fe1 C4 C3 -35.7(5)
C2 Fe1 C4 C3 -38.2(2)
C1 Fe1 C4 C3 -81.4(3)
C5 Fe1 C4 C3 -118.1(3)
P2 Fe1 C4 C3 179.1(2)
P1 Fe1 C4 C3 87.0(2)
C37 Fe1 C4 C9 -155.4(5)
C3 Fe1 C4 C9 -119.7(6)
C2 Fe1 C4 C9 -158.0(5)
C1 Fe1 C4 C9 158.9(5)
C5 Fe1 C4 C9 122.1(6)
P2 Fe1 C4 C9 59.3(5)
P1 Fe1 C4 C9 -32.7(5)
C2 C1 C5 C4 -2.3(5)
C6 C1 C5 C4 -179.9(4)
Fe1 C1 C5 C4 59.6(3)
C2 C1 C5 C10 169.2(4)
C6 C1 C5 C10 -8.4(7)
Fe1 C1 C5 C10 -128.9(4)
C2 C1 C5 Fe1 -61.9(3)
C6 C1 C5 Fe1 120.5(5)
C3 C4 C5 C1 1.0(5)
C9 C4 C5 C1 169.5(4)
Fe1 C4 C5 C1 -58.8(3)
C3 C4 C5 C10 -170.4(4)
C9 C4 C5 C10 -2.0(7)
Fe1 C4 C5 C10 129.7(4)
C3 C4 C5 Fe1 59.8(3)
C9 C4 C5 Fe1 -131.7(5)
C37 Fe1 C5 C1 -23.0(3)
C3 Fe1 C5 C1 81.8(3)
C2 Fe1 C5 C1 38.5(3)
C4 Fe1 C5 C1 119.6(4)
P2 Fe1 C5 C1 -112.4(2)
P1 Fe1 C5 C1 157.6(2)
C37 Fe1 C5 C4 -142.6(3)
C3 Fe1 C5 C4 -37.8(2)
C2 Fe1 C5 C4 -81.1(3)
C1 Fe1 C5 C4 -119.6(4)
P2 Fe1 C5 C4 128.0(2)
P1 Fe1 C5 C4 38.0(3)
C37 Fe1 C5 C10 96.2(5)
C3 Fe1 C5 C10 -159.0(5)
C2 Fe1 C5 C10 157.7(5)
C1 Fe1 C5 C10 119.2(6)
C4 Fe1 C5 C10 -121.2(6)
P2 Fe1 C5 C10 6.8(5)
P1 Fe1 C5 C10 -83.2(5)
C19 P1 C11 C12 -104.9(3)
C13 P1 C11 C12 148.9(3)
Fe1 P1 C11 C12 19.8(3)
P1 C11 C12 P2 -46.5(3)
C31 P2 C12 C11 -179.7(3)
C25 P2 C12 C11 -74.4(3)
Fe1 P2 C12 C11 54.4(3)
C19 P1 C13 C18 -152.9(4)
C11 P1 C13 C18 -44.8(4)
Fe1 P1 C13 C18 77.3(4)
C19 P1 C13 C14 30.7(4)
C11 P1 C13 C14 138.9(4)
Fe1 P1 C13 C14 -99.0(4)
C18 C13 C14 C15 -0.2(7)
P1 C13 C14 C15 176.3(4)
C13 C14 C15 C16 -0.2(7)
C14 C15 C16 C17 0.9(8)
C15 C16 C17 C18 -1.1(7)
C16 C17 C18 C13 0.7(7)
C14 C13 C18 C17 0.0(7)
P1 C13 C18 C17 -176.5(4)
C13 P1 C19 C24 -117.3(4)
C11 P1 C19 C24 134.3(4)
Fe1 P1 C19 C24 14.6(4)
C13 P1 C19 C20 59.5(4)
C11 P1 C19 C20 -48.9(4)
Fe1 P1 C19 C20 -168.6(3)
C24 C19 C20 C21 -0.7(7)
P1 C19 C20 C21 -177.5(3)
C19 C20 C21 C22 2.0(7)
C20 C21 C22 C23 -2.1(7)
C21 C22 C23 C24 0.9(7)
C20 C19 C24 C23 -0.5(7)
P1 C19 C24 C23 176.2(4)
C22 C23 C24 C19 0.4(7)
C31 P2 C25 C26 -138.6(3)
C12 P2 C25 C26 112.0(4)
Fe1 P2 C25 C26 -3.2(4)
C31 P2 C25 C30 47.6(4)
C12 P2 C25 C30 -61.7(4)
Fe1 P2 C25 C30 -176.9(3)
C30 C25 C26 C27 1.1(6)
P2 C25 C26 C27 -172.7(3)
C25 C26 C27 C28 -1.4(7)
C26 C27 C28 C29 0.5(7)
C27 C28 C29 C30 0.7(7)
C28 C29 C30 C25 -1.0(7)
C26 C25 C30 C29 0.1(6)
P2 C25 C30 C29 174.0(3)
C25 P2 C31 C36 40.8(4)
C12 P2 C31 C36 145.0(3)
Fe1 P2 C31 C36 -97.7(3)
C25 P2 C31 C32 -139.8(4)
C12 P2 C31 C32 -35.6(4)
Fe1 P2 C31 C32 81.7(4)
C36 C31 C32 C33 -2.0(6)
P2 C31 C32 C33 178.6(3)
C31 C32 C33 C34 1.7(7)
C32 C33 C34 C35 -0.3(7)
C33 C34 C35 C36 -0.7(7)
C34 C35 C36 C31 0.4(7)
C32 C31 C36 C35 1.0(7)
P2 C31 C36 C35 -179.6(4)
C3 Fe1 C37 C38 -52(3)
C2 Fe1 C37 C38 -26(3)
C1 Fe1 C37 C38 12(3)
C4 Fe1 C37 C38 -28(3)
C5 Fe1 C37 C38 27(3)
P2 Fe1 C37 C38 122(3)
P1 Fe1 C37 C38 -154(3)
Fe1 C37 C38 C39 -16(9)
C37 C38 C39 C40 54(7)
C37 C38 C39 C44 -123(7)
C44 C39 C40 C41 0.3(7)
C38 C39 C40 C41 -176.6(4)
C39 C40 C41 C42 0.9(7)
C40 C41 C42 N1 -178.7(4)
C40 C41 C42 C43 -1.8(7)
N1 C42 C43 C44 178.5(4)
C41 C42 C43 C44 1.6(6)
C42 C43 C44 C39 -0.5(7)
C40 C39 C44 C43 -0.5(6)
C38 C39 C44 C43 176.3(4)
